data_9016390
loop_
_publ_author_name
'Helwig, G.'

_publ_section_title
;
 The structure of potassium dithionate K2 S2 O6 and the
 measurement of the integrated reflection from a small crystal
 _cod_database_code 1010613
;
_journal_name_full 'Zeitschrift fur Kristallographie'
_journal_page_first 485
_journal_page_last 492
_journal_volume 83
_journal_year 1932
_chemical_formula_sum 'K O3 S'
_space_group_IT_number 150
_symmetry_space_group_name_Hall 'P 3 2"'
_symmetry_space_group_name_H-M 'P 3 2 1'
_cell_angle_alpha 90
_cell_angle_beta 90
_cell_angle_gamma 120
_cell_length_a 9.82
_cell_length_b 9.82
_cell_length_c 6.36
_cell_formula_units_Z 6
_cell_volume 531.142
_database_code_amcsd 0017495
_exptl_crystal_density_diffrn 2.235
_cod_duplicate_entry 1010613
_cod_original_formula_sum 'O3 K S'
_cod_database_code 9016390
_amcsd_formula_title 'K2 O6 S2'

loop_
_space_group_symop_operation_xyz
x,y,z
y,x,-z
-y,x-y,z
-x,-x+y,-z
-x+y,-x,z
x-y,-y,-z

loop_
_atom_site_label
_atom_site_fract_x
_atom_site_fract_y
_atom_site_fract_z
O1 0.18000 0.09000 0.22000
O2 0.48000 0.24000 0.65000
O3 0.58000 0.42000 0.21000
K1 0.31000 0.00000 0.50000
K2 0.39000 0.39000 0.00000
S1 0.00000 0.00000 0.16000
S2 0.66667 0.33333 0.27000
S3 0.66667 0.33333 0.59000

loop_
_cod_related_entry_id
_cod_related_entry_database
_cod_related_entry_code
1 AMCSD 0017495
